data_2017177
loop_
_publ_author_name
'Telzhensky, Marina'
'Kaftory, Menahem'

_publ_section_title
;
 Structural effects on the solid-state photodimerization of 2-pyridone
 derivatives in inclusion compounds
;
_journal_coeditor_code FG3097
_journal_issue 7
_journal_name_full 'Acta Crystallographica Section C'
_journal_page_first o314
_journal_page_last o320
_journal_paper_doi 10.1107/S010827010901751X
_journal_volume 65
_journal_year 2009
_chemical_formula_iupac 'C30 H22 O2, 2C6 H7 N O'
_chemical_formula_moiety 'C30 H22 O2, 2(C6 H7 N O)'
_chemical_formula_sum 'C42 H36 N2 O4'
_chemical_formula_weight 632.73
_chemical_name_systematic
;1,1,6,6-tetraphenyl-2,4-hexdiyne-1,6-diol--4-methyl-2-(1<i>H</i>)-pyridone
 (1/2)
;
_space_group_IT_number 2
_symmetry_cell_setting triclinic
_symmetry_space_group_name_Hall '-P 1'
_symmetry_space_group_name_H-M 'P -1'
_atom_sites_solution_hydrogens geom
_atom_sites_solution_primary direct
_atom_sites_solution_secondary difmap
_audit_creation_method SHELXL-97
_cell_angle_alpha 106.71(3)
_cell_angle_beta 111.54(2)
_cell_angle_gamma 95.87(2)
_cell_formula_units_Z 1
_cell_length_a 8.640(2)
_cell_length_b 10.203(2)
_cell_length_c 11.403(3)
_cell_measurement_reflns_used 8509
_cell_measurement_temperature 293(2)
_cell_measurement_theta_max 25.83
_cell_measurement_theta_min 2.05
_cell_volume 870.8(4)
_computing_cell_refinement 'DENZO HKL2000 (Otwinowski & Minor, 1997)'
_computing_data_collection 'Collect (Nonius, 2006)'
_computing_data_reduction 'DENZO HKL2000 (Otwinowski & Minor, 1997)'
_computing_molecular_graphics 'Ortep-3 for Windows (Farrugia, 1999)'
_computing_structure_refinement 'SHELXL97 (Sheldrick, 2008)'
_computing_structure_solution 'SHELXS97 (Sheldrick, 2008)'
_diffrn_ambient_temperature 293(2)
_diffrn_measured_fraction_theta_full 0.956
_diffrn_measured_fraction_theta_max 0.956
_diffrn_measurement_device_type 'Nonius KappaCCD'
_diffrn_measurement_method 'phi- and omega-scans'
_diffrn_radiation_monochromator graphite
_diffrn_radiation_source 'fine-focus sealed tube'
_diffrn_radiation_type MoK\a
_diffrn_radiation_wavelength 0.71073
_diffrn_reflns_av_R_equivalents 0.034
_diffrn_reflns_av_sigmaI/netI 0.0558
_diffrn_reflns_limit_h_max 10
_diffrn_reflns_limit_h_min 0
_diffrn_reflns_limit_k_max 12
_diffrn_reflns_limit_k_min -12
_diffrn_reflns_limit_l_max 12
_diffrn_reflns_limit_l_min -13
_diffrn_reflns_number 8509
_diffrn_reflns_theta_full 25.83
_diffrn_reflns_theta_max 25.83
_diffrn_reflns_theta_min 2.05
_diffrn_standards_number 0
_exptl_absorpt_coefficient_mu 0.078
_exptl_absorpt_correction_type none
_exptl_crystal_colour colourless
_exptl_crystal_density_diffrn 1.208
_exptl_crystal_density_method 'not measured'
_exptl_crystal_description prism
_exptl_crystal_F_000 334.0
_exptl_crystal_size_max 0.25
_exptl_crystal_size_mid 0.10
_exptl_crystal_size_min 0.05
_refine_diff_density_max 0.142
_refine_diff_density_min -0.152
_refine_ls_extinction_coef 0.086(10)
_refine_ls_extinction_expression Fc^*^=kFc[1+0.001xFc^2^\l^3^/sin(2\q)]^-1/4^
_refine_ls_extinction_method SHELXL97
_refine_ls_goodness_of_fit_ref 0.980
_refine_ls_hydrogen_treatment constr
_refine_ls_matrix_type full
_refine_ls_number_parameters 220
_refine_ls_number_reflns 3215
_refine_ls_number_restraints 0
_refine_ls_restrained_S_all 0.980
_refine_ls_R_factor_all 0.0859
_refine_ls_R_factor_gt 0.0429
_refine_ls_shift/su_max 0.000
_refine_ls_shift/su_mean 0.000
_refine_ls_structure_factor_coef Fsqd
_refine_ls_weighting_details 'calc w=1/[\s^2^(Fo^2^)+(0.0731P)^2^+0.0000P] where P=(Fo^2^+2Fc^2^)/3'
_refine_ls_weighting_scheme calc
_refine_ls_wR_factor_gt 0.1096
_refine_ls_wR_factor_ref 0.1311
_reflns_number_gt 1947
_reflns_number_total 3215
_reflns_threshold_expression >2sigma(I)
_cod_data_source_file fg3097.cif
_cod_data_source_block II-c
_cod_depositor_comments
;
The following automatic conversions were performed:
'_symmetry_cell_setting' value 'Triclinic' changed to 'triclinic'
according to '/home/saulius/struct/CIF-dictionaries/cif_core.dic'
dictionary named 'cif_core.dic' version 2.4.1 from 2010-06-29.

Automatic conversion script
Id: cif_fix_enum 1527 2010-12-29 10:47:43Z saulius 

The following automatic conversions were performed:

'_symmetry_cell_setting' value 'Triclinic' changed to 'triclinic'
according to /home/saulius/struct/CIF-dictionaries/cif_core.dic
dictionary named 'cif_core.dic' version 2.4.1 from 2010-06-29.

Automatic conversion script
Id: cif_fix_values 1715 2011-07-08 13:25:40Z adriana 
;
_cod_original_sg_symbol_H-M P-1
_cod_database_code 2017177
_cod_database_fobs_code 2017177

loop_
_symmetry_equiv_pos_as_xyz
'x, y, z'
'-x, -y, -z'

loop_
_atom_site_type_symbol
_atom_site_label
_atom_site_fract_x
_atom_site_fract_y
_atom_site_fract_z
_atom_site_U_iso_or_equiv
_atom_site_adp_type
_atom_site_calc_flag
_atom_site_refinement_flags
_atom_site_occupancy
_atom_site_disorder_assembly
_atom_site_disorder_group
O O1 0.62987(16) 0.15238(11) 0.24833(12) 0.0502(4) Uani d . 1 . .
H H1O1 0.6312 0.1551 0.3213 0.060 Uiso calc R 1 . .
O O2 0.62699(18) 0.13777(15) 0.48594(15) 0.0700(4) Uani d . 1 . .
N N1 0.7118(2) -0.02291(18) 0.58322(17) 0.0632(5) Uani d . 1 . .
H H1N1 0.6061 -0.0638 0.5547 0.076 Uiso calc R 1 . .
C C1 0.9242(2) 0.45897(18) 0.44718(17) 0.0457(5) Uani d . 1 . .
C C2 0.7922(2) 0.38783(18) 0.35623(18) 0.0438(4) Uani d . 1 . .
C C3 0.63810(19) 0.29019(16) 0.24071(16) 0.0377(4) Uani d . 1 . .
C C4 0.65921(18) 0.28371(17) 0.11167(16) 0.0378(4) Uani d . 1 . .
C C5 0.6658(2) 0.16042(19) 0.02543(18) 0.0488(5) Uani d . 1 . .
H H5 0.6560 0.0780 0.0444 0.059 Uiso calc R 1 . .
C C6 0.6869(3) 0.1591(2) -0.0900(2) 0.0619(6) Uani d . 1 . .
H H6 0.6904 0.0753 -0.1482 0.074 Uiso calc R 1 . .
C C7 0.7026(3) 0.2794(2) -0.1192(2) 0.0643(6) Uani d . 1 . .
H H7 0.7187 0.2780 -0.1958 0.077 Uiso calc R 1 . .
C C8 0.6944(3) 0.4029(2) -0.0340(2) 0.0660(6) Uani d . 1 . .
H H8 0.7039 0.4850 -0.0536 0.079 Uiso calc R 1 . .
C C9 0.6723(2) 0.4046(2) 0.0800(2) 0.0553(5) Uani d . 1 . .
H H9 0.6660 0.4881 0.1366 0.066 Uiso calc R 1 . .
C C10 0.4727(2) 0.33443(18) 0.23599(17) 0.0415(4) Uani d . 1 . .
C C11 0.4676(3) 0.4546(2) 0.3267(2) 0.0573(5) Uani d . 1 . .
H H11 0.5691 0.5146 0.3951 0.069 Uiso calc R 1 . .
C C12 0.3115(3) 0.4873(3) 0.3172(3) 0.0781(7) Uani d . 1 . .
H H12 0.3091 0.5685 0.3792 0.094 Uiso calc R 1 . .
C C13 0.1615(3) 0.3993(3) 0.2161(3) 0.0877(9) Uani d . 1 . .
H H13 0.0575 0.4209 0.2099 0.105 Uiso calc R 1 . .
C C14 0.1646(3) 0.2806(3) 0.1246(3) 0.0817(8) Uani d . 1 . .
H H14 0.0626 0.2217 0.0560 0.098 Uiso calc R 1 . .
C C15 0.3185(2) 0.2475(2) 0.1335(2) 0.0595(6) Uani d . 1 . .
H H15 0.3194 0.1665 0.0704 0.071 Uiso calc R 1 . .
C C16 0.8338(3) -0.0784(3) 0.6539(2) 0.0758(7) Uani d . 1 . .
H H16 0.8017 -0.1597 0.6691 0.091 Uiso calc R 1 . .
C C17 1.0003(3) -0.0172(3) 0.7020(2) 0.0769(7) Uani d . 1 . .
H H17 1.0832 -0.0560 0.7500 0.092 Uiso calc R 1 . .
C C18 1.0489(3) 0.1056(2) 0.6797(2) 0.0676(6) Uani d . 1 . .
C C19 0.9245(3) 0.1592(2) 0.6076(2) 0.0647(6) Uani d . 1 . .
H H19 0.9561 0.2406 0.5925 0.078 Uiso calc R 1 . .
C C20 0.7493(3) 0.0947(2) 0.5554(2) 0.0584(5) Uani d . 1 . .
C C21 1.2355(3) 0.1750(3) 0.7349(3) 0.0949(8) Uani d . 1 . .
H H21A 1.2989 0.1044 0.7211 0.142 Uiso calc R 1 . .
H H22B 1.2770 0.2270 0.8294 0.142 Uiso calc R 1 . .
H H21C 1.2499 0.2379 0.6892 0.142 Uiso calc R 1 . .

loop_
_atom_site_aniso_label
_atom_site_aniso_U_11
_atom_site_aniso_U_22
_atom_site_aniso_U_33
_atom_site_aniso_U_12
_atom_site_aniso_U_13
_atom_site_aniso_U_23
O1 0.0596(8) 0.0455(7) 0.0488(8) 0.0135(6) 0.0208(7) 0.0233(6)
O2 0.0747(9) 0.0861(10) 0.0768(10) 0.0380(8) 0.0366(8) 0.0544(9)
N1 0.0710(11) 0.0750(12) 0.0653(11) 0.0328(9) 0.0340(9) 0.0425(10)
C1 0.0380(9) 0.0552(11) 0.0386(10) 0.0056(8) 0.0131(8) 0.0147(9)
C2 0.0403(10) 0.0499(10) 0.0409(10) 0.0101(8) 0.0169(9) 0.0157(8)
C3 0.0348(8) 0.0365(9) 0.0360(9) 0.0054(7) 0.0092(7) 0.0129(7)
C4 0.0315(8) 0.0428(10) 0.0339(9) 0.0062(7) 0.0097(7) 0.0122(8)
C5 0.0491(10) 0.0468(11) 0.0447(11) 0.0092(8) 0.0176(9) 0.0109(9)
C6 0.0707(13) 0.0618(13) 0.0497(13) 0.0158(10) 0.0303(11) 0.0076(10)
C7 0.0697(13) 0.0825(16) 0.0487(13) 0.0171(12) 0.0332(11) 0.0234(12)
C8 0.0867(15) 0.0662(13) 0.0633(14) 0.0204(11) 0.0405(12) 0.0354(11)
C9 0.0730(13) 0.0471(11) 0.0539(12) 0.0164(10) 0.0331(11) 0.0195(9)
C10 0.0392(9) 0.0495(10) 0.0433(10) 0.0122(8) 0.0184(8) 0.0247(9)
C11 0.0589(12) 0.0772(14) 0.0461(12) 0.0286(10) 0.0258(10) 0.0268(11)
C12 0.0937(18) 0.1131(19) 0.0725(16) 0.0649(16) 0.0554(15) 0.0549(15)
C13 0.0664(16) 0.152(3) 0.105(2) 0.0605(17) 0.0569(16) 0.091(2)
C14 0.0372(11) 0.115(2) 0.103(2) 0.0137(12) 0.0211(12) 0.0647(18)
C15 0.0391(10) 0.0654(12) 0.0664(14) 0.0049(9) 0.0121(9) 0.0279(11)
C16 0.0858(17) 0.0876(16) 0.0818(17) 0.0440(14) 0.0394(14) 0.0549(14)
C17 0.0816(17) 0.0893(17) 0.0742(16) 0.0442(14) 0.0298(13) 0.0443(14)
C18 0.0713(14) 0.0750(15) 0.0574(14) 0.0292(12) 0.0277(11) 0.0193(12)
C19 0.0734(14) 0.0650(13) 0.0645(14) 0.0257(11) 0.0330(12) 0.0262(11)
C20 0.0770(14) 0.0671(13) 0.0517(12) 0.0355(11) 0.0357(11) 0.0317(11)
C21 0.0763(16) 0.0922(18) 0.091(2) 0.0231(14) 0.0173(14) 0.0187(15)

loop_
_atom_type_symbol
_atom_type_description
_atom_type_scat_dispersion_real
_atom_type_scat_dispersion_imag
_atom_type_scat_source
C C 0.0033 0.0016 'International Tables Vol C Tables 4.2.6.8 and 6.1.1.4'
H H 0.0000 0.0000 'International Tables Vol C Tables 4.2.6.8 and 6.1.1.4'
O O 0.0106 0.0060 'International Tables Vol C Tables 4.2.6.8 and 6.1.1.4'
N N 0.0061 0.0033 'International Tables Vol C Tables 4.2.6.8 and 6.1.1.4'

loop_
_geom_angle_atom_site_label_1
_geom_angle_atom_site_label_2
_geom_angle_atom_site_label_3
_geom_angle_site_symmetry_1
_geom_angle_site_symmetry_3
_geom_angle
_geom_angle_publ_flag
C3 O1 H1O1 . . 109.5 ?
C16 N1 C20 . . 123.0(2) ?
C16 N1 H1N1 . . 118.5 ?
C20 N1 H1N1 . . 118.5 ?
C2 C1 C1 . 2_766 179.5(2) ?
C1 C2 C3 . . 174.69(19) ?
O1 C3 C2 . . 108.84(15) ?
O1 C3 C10 . . 109.47(12) ?
C2 C3 C10 . . 112.85(15) ?
O1 C3 C4 . . 107.53(14) ?
C2 C3 C4 . . 107.83(15) ?
C10 C3 C4 . . 110.17(13) ?
C5 C4 C9 . . 118.68(18) ?
C5 C4 C3 . . 121.74(16) ?
C9 C4 C3 . . 119.58(16) ?
C4 C5 C6 . . 120.04(19) ?
C4 C5 H5 . . 120.0 ?
C6 C5 H5 . . 120.0 ?
C7 C6 C5 . . 120.82(19) ?
C7 C6 H6 . . 119.6 ?
C5 C6 H6 . . 119.6 ?
C6 C7 C8 . . 119.5(2) ?
C6 C7 H7 . . 120.3 ?
C8 C7 H7 . . 120.3 ?
C9 C8 C7 . . 120.0(2) ?
C9 C8 H8 . . 120.0 ?
C7 C8 H8 . . 120.0 ?
C8 C9 C4 . . 121.03(19) ?
C8 C9 H9 . . 119.5 ?
C4 C9 H9 . . 119.5 ?
C11 C10 C15 . . 118.40(19) ?
C11 C10 C3 . . 123.75(16) ?
C15 C10 C3 . . 117.85(17) ?
C10 C11 C12 . . 120.5(2) ?
C10 C11 H11 . . 119.7 ?
C12 C11 H11 . . 119.7 ?
C13 C12 C11 . . 119.9(2) ?
C13 C12 H12 . . 120.1 ?
C11 C12 H12 . . 120.1 ?
C14 C13 C12 . . 120.2(2) ?
C14 C13 H13 . . 119.9 ?
C12 C13 H13 . . 119.9 ?
C13 C14 C15 . . 120.2(2) ?
C13 C14 H14 . . 119.9 ?
C15 C14 H14 . . 119.9 ?
C14 C15 C10 . . 120.7(2) ?
C14 C15 H15 . . 119.7 ?
C10 C15 H15 . . 119.7 ?
C17 C16 N1 . . 120.6(2) ?
C17 C16 H16 . . 119.7 ?
N1 C16 H16 . . 119.7 ?
C16 C17 C18 . . 119.8(2) ?
C16 C17 H17 . . 120.1 ?
C18 C17 H17 . . 120.1 ?
C19 C18 C17 . . 118.7(2) ?
C19 C18 C21 . . 121.6(2) ?
C17 C18 C21 . . 119.7(2) ?
C18 C19 C20 . . 121.9(2) ?
C18 C19 H19 . . 119.1 ?
C20 C19 H19 . . 119.1 ?
O2 C20 N1 . . 118.82(19) ?
O2 C20 C19 . . 125.17(19) ?
N1 C20 C19 . . 116.01(19) ?
C18 C21 H21A . . 109.5 ?
C18 C21 H22B . . 109.5 ?
H21A C21 H22B . . 109.5 ?
C18 C21 H21C . . 109.5 ?
H21A C21 H21C . . 109.5 ?
H22B C21 H21C . . 109.5 ?

loop_
_geom_bond_atom_site_label_1
_geom_bond_atom_site_label_2
_geom_bond_site_symmetry_2
_geom_bond_distance
_geom_bond_publ_flag
O1 C3 . 1.430(2) ?
O1 H1O1 . 0.8200 ?
O2 C20 . 1.272(3) ?
N1 C16 . 1.357(3) ?
N1 C20 . 1.364(3) ?
N1 H1N1 . 0.8600 ?
C1 C2 . 1.197(2) ?
C1 C1 2_766 1.380(4) ?
C2 C3 . 1.479(3) ?
C3 C10 . 1.529(3) ?
C3 C4 . 1.532(3) ?
C4 C5 . 1.377(3) ?
C4 C9 . 1.386(3) ?
C5 C6 . 1.391(3) ?
C5 H5 . 0.9300 ?
C6 C7 . 1.367(3) ?
C6 H6 . 0.9300 ?
C7 C8 . 1.378(3) ?
C7 H7 . 0.9300 ?
C8 C9 . 1.378(3) ?
C8 H8 . 0.9300 ?
C9 H9 . 0.9300 ?
C10 C11 . 1.375(3) ?
C10 C15 . 1.395(3) ?
C11 C12 . 1.395(3) ?
C11 H11 . 0.9300 ?
C12 C13 . 1.373(4) ?
C12 H12 . 0.9300 ?
C13 C14 . 1.362(4) ?
C13 H13 . 0.9300 ?
C14 C15 . 1.381(3) ?
C14 H14 . 0.9300 ?
C15 H15 . 0.9300 ?
C16 C17 . 1.342(3) ?
C16 H16 . 0.9300 ?
C17 C18 . 1.402(3) ?
C17 H17 . 0.9300 ?
C18 C19 . 1.364(3) ?
C18 C21 . 1.504(3) ?
C19 C20 . 1.410(3) ?
C19 H19 . 0.9300 ?
C21 H21A . 0.9600 ?
C21 H22B . 0.9600 ?
C21 H21C . 0.9600 ?

loop_
_geom_torsion_atom_site_label_1
_geom_torsion_atom_site_label_2
_geom_torsion_atom_site_label_3
_geom_torsion_atom_site_label_4
_geom_torsion_site_symmetry_1
_geom_torsion_site_symmetry_2
_geom_torsion_site_symmetry_3
_geom_torsion_site_symmetry_4
_geom_torsion
_geom_torsion_publ_flag
C1 C1 C2 C3 2_766 . . . -12E1(3) ?
C1 C2 C3 O1 . . . . 48.3(19) ?
C1 C2 C3 C10 . . . . 170.1(18) ?
C1 C2 C3 C4 . . . . -68.0(19) ?
O1 C3 C4 C5 . . . . 0.6(2) ?
C2 C3 C4 C5 . . . . 117.78(17) ?
C10 C3 C4 C5 . . . . -118.67(17) ?
O1 C3 C4 C9 . . . . -179.40(14) ?
C2 C3 C4 C9 . . . . -62.2(2) ?
C10 C3 C4 C9 . . . . 61.36(19) ?
C9 C4 C5 C6 . . . . 0.7(3) ?
C3 C4 C5 C6 . . . . -179.30(15) ?
C4 C5 C6 C7 . . . . 0.5(3) ?
C5 C6 C7 C8 . . . . -1.1(3) ?
C6 C7 C8 C9 . . . . 0.7(3) ?
C7 C8 C9 C4 . . . . 0.5(3) ?
C5 C4 C9 C8 . . . . -1.1(3) ?
C3 C4 C9 C8 . . . . 178.83(17) ?
O1 C3 C10 C11 . . . . 123.40(19) ?
C2 C3 C10 C11 . . . . 2.0(2) ?
C4 C3 C10 C11 . . . . -118.6(2) ?
O1 C3 C10 C15 . . . . -56.7(2) ?
C2 C3 C10 C15 . . . . -178.04(14) ?
C4 C3 C10 C15 . . . . 61.4(2) ?
C15 C10 C11 C12 . . . . 0.9(3) ?
C3 C10 C11 C12 . . . . -179.13(17) ?
C10 C11 C12 C13 . . . . -0.4(3) ?
C11 C12 C13 C14 . . . . -0.3(3) ?
C12 C13 C14 C15 . . . . 0.4(4) ?
C13 C14 C15 C10 . . . . 0.2(3) ?
C11 C10 C15 C14 . . . . -0.9(3) ?
C3 C10 C15 C14 . . . . 179.18(17) ?
C20 N1 C16 C17 . . . . 0.9(4) ?
N1 C16 C17 C18 . . . . 0.3(4) ?
C16 C17 C18 C19 . . . . -0.7(4) ?
C16 C17 C18 C21 . . . . 179.4(2) ?
C17 C18 C19 C20 . . . . 0.0(3) ?
C21 C18 C19 C20 . . . . 179.9(2) ?
C16 N1 C20 O2 . . . . 178.4(2) ?
C16 N1 C20 C19 . . . . -1.5(3) ?
C18 C19 C20 O2 . . . . -178.9(2) ?
C18 C19 C20 N1 . . . . 1.0(3) ?
